data_9005696
loop_
_publ_author_name
'Perchiazzi, N.'
'Ondrus, P.'
'Skala, R.'

_publ_section_title 'Ab initio X-ray powder structure determination of parascorodite, Fe(H2O)2AsO4'
_journal_name_full 'European Journal of Mineralogy'
_journal_page_first 1003
_journal_page_last 1007
_journal_paper_doi 10.1127/0935-1221/2004/0016-1003
_journal_volume 16
_journal_year 2004
_chemical_formula_sum 'As Fe H4 O6'
_chemical_name_mineral Parascorodite
_space_group_IT_number 165
_symmetry_space_group_name_Hall '-P 3 2"c'
_symmetry_space_group_name_H-M 'P -3 c 1'
_cell_angle_alpha 90
_cell_angle_beta 90
_cell_angle_gamma 120
_cell_formula_units_Z 6
_cell_length_a 8.9232
_cell_length_b 8.9232
_cell_length_c 9.9296
_cell_volume 684.705
_database_code_amcsd 0007087
_exptl_crystal_density_diffrn 3.332
_cod_original_formula_sum 'Fe O6 As H4'
_cod_database_code 9005696

loop_
_space_group_symop_operation_xyz
x,y,z
-y,-x,1/2+z
y,-x+y,-z
-x,-x+y,1/2-z
-x+y,-x,z
-x+y,y,1/2+z
-x,-y,-z
y,x,1/2-z
-y,x-y,z
x,x-y,1/2+z
x-y,x,-z
x-y,-y,1/2-z

loop_
_atom_site_aniso_label
_atom_site_aniso_U_11
_atom_site_aniso_U_22
_atom_site_aniso_U_33
_atom_site_aniso_U_12
_atom_site_aniso_U_13
_atom_site_aniso_U_23
Fe1 0.05800 0.05800 0.05100 0.02900 0.00000 0.00000
Fe2 0.04800 0.04800 0.01700 0.02400 0.00000 0.00000
As1 0.01900 0.02100 0.01700 0.01000 -0.00010 -0.00030

loop_
_atom_site_label
_atom_site_fract_x
_atom_site_fract_y
_atom_site_fract_z
_atom_site_U_iso_or_equiv
_atom_site_type_symbol
_atom_site_attached_hydrogens
Fe1 0.33333 0.66667 0.30700 0.05600 Fe 0
Fe2 0.00000 0.00000 0.00000 0.03800 Fe 0
Wat 0.86150 0.50460 0.06420 0.01400 O 2
As1 0.27350 0.00000 0.25000 0.02000 As 0
O1 0.46210 0.16640 0.29990 0.01200 O 0
O2 0.21360 0.06950 0.11750 0.01700 O 0

loop_
_cod_changelog_entry_id
_cod_changelog_entry_author
_cod_changelog_entry_date
_cod_changelog_entry_text
1
;cod-tools version 3.8.0
Id: cif_guess_AMCSD_atom_types 9574 2023-05-10 09:00:05Z saulius
;
2023-05-10T18:50:19+03:00
;Derived atom types and hydrogen counts
from atom names that follow the AMCSD naming convention
(Wat == water, O-H == hydroxyl).
;

loop_
_cod_related_entry_id
_cod_related_entry_database
_cod_related_entry_code
1 AMCSD 0007087
